data_1535028
loop_
_publ_author_name
'Harcharras, M.'
'Capitelli, F.'
'Mattei, G.'
'Brouzi, K.'
'Moliterni, A.G.G.'
'Ennaciri, A.'
'Bertolasi, V.'

_publ_section_title
;
 Synthesis, X-ray crystal structure and vibrational spectroscopy of the
 acidic pyrophosphate K Mg0.5 H2 P2 O7 * (H2 O)
;
_journal_name_full 'Journal of Solid State Chemistry'
_journal_page_first 27
_journal_page_last 32
_journal_volume 176
_journal_year 2003
_chemical_formula_sum 'H4 K Mg0.5 O8 P2'
_chemical_name_systematic 'K Mg0.5 (H2 P2 O7) (H2 O)'
_space_group_IT_number 2
_symmetry_space_group_name_Hall '-P 1'
_symmetry_space_group_name_H-M 'P -1'
_cell_angle_alpha 81.044
_cell_angle_beta 72.248
_cell_angle_gamma 83.314
_cell_formula_units_Z 2
_cell_length_a 6.8565
_cell_length_b 7.3621
_cell_length_c 7.6202
_cell_volume 360.899
_citation_journal_id_ASTM JSSCBI
_cod_data_source_file Harcharras_JSSCBI_2003_883.cif
_cod_data_source_block H4K1Mg0.5O8P2
_cod_original_cell_volume 360.8991
_cod_original_formula_sum 'H4 K1 Mg0.5 O8 P2'
_cod_database_code 1535028

loop_
_symmetry_equiv_pos_as_xyz
x,y,z
-x,-y,-z

loop_
_atom_site_label
_atom_site_type_symbol
_atom_site_fract_x
_atom_site_fract_y
_atom_site_fract_z
_atom_site_occupancy
_atom_site_U_iso_or_equiv
O4 O-2 -0.0645 0.2753 0.348 1 0.0
H1 H+1 -0.507 0.249 0.418 1 0.0
H4 H+1 0.096 0.296 -0.216 1 0.0
O1 O-2 -0.2375 0.1755 0.1288 1 0.0
H3 H+1 0.119 0.186 -0.338 1 0.0
H2 H+1 0.248 0.451 0.041 1 0.0
P1 P+5 -0.25198 0.31296 0.25806 1 0.0
O2 O-2 -0.4324 0.2858 0.4384 1 0.0
O6 O-2 0.2604 0.1495 0.4077 1 0.0
O7 O-2 0.2666 0.416 0.1609 1 0.0
O8 O-2 0.056 0.2032 -0.2321 1 0.0
P2 P+5 0.17488 0.22789 0.2515 1 0.0
K1 K+1 0.38726 -0.23635 0.20817 1 0.0
O5 O-2 0.1991 0.1063 0.1057 1 0.0
Mg1 Mg+2 0 0 0 1 0.0
O3 O-2 -0.252 0.5108 0.1709 1 0.0
